data_4514701
loop_
_publ_author_name
'Schild, Dirk J.'
'Peters, Jonas C.'

_publ_section_title
;
 Light Enhanced Fe-Mediated Nitrogen Fixation: Mechanistic Insights
 Regarding H<sub>2</sub> Elimination, HER, and NH<sub>3</sub> Generation.
;
_journal_issue 5
_journal_name_full 'ACS catalysis'
_journal_page_first 4286
_journal_page_last 4295
_journal_paper_doi 10.1021/acscatal.9b00523
_journal_volume 9
_journal_year 2019
_chemical_formula_moiety '2(C30 H41 Fe N4 P3), 2(C32 H12 B F24), 0.5(C10)'
_chemical_formula_sum 'C129 H106 B2 F48 Fe2 N8 P6'
_chemical_formula_weight 2999.35
_space_group_crystal_system monoclinic
_space_group_IT_number 14
_space_group_name_Hall '-P 2yn'
_space_group_name_H-M_alt 'P 1 21/n 1'
_symmetry_space_group_name_Hall '-P 2yn'
_symmetry_space_group_name_H-M 'P 1 21/n 1'
_atom_sites_solution_hydrogens geom
_atom_sites_solution_primary dual
_audit_creation_date 2018-12-19
_audit_creation_method
;
Olex2 1.2
(compiled 2018.05.29 svn.r3508 for OlexSys, GUI svn.r5506)
;
_cell_angle_alpha 90
_cell_angle_beta 101.904(4)
_cell_angle_gamma 90
_cell_formula_units_Z 2
_cell_length_a 22.4451(18)
_cell_length_b 12.1053(6)
_cell_length_c 25.482(2)
_cell_measurement_reflns_used 9677
_cell_measurement_temperature 100(2)
_cell_measurement_theta_max 0.974
_cell_measurement_theta_min 0.595
_cell_volume 6774.7(8)
_computing_molecular_graphics 'Olex2 (Dolomanov et al., 2009)'
_computing_publication_material 'Olex2 (Dolomanov et al., 2009)'
_computing_structure_refinement 'ShelXL (Sheldrick, 2015)'
_computing_structure_solution 'ShelXT (Sheldrick, 2015)'
_diffrn_ambient_temperature 100.0
_diffrn_measured_fraction_theta_full 1.000
_diffrn_measured_fraction_theta_max 0.984
_diffrn_measurement_device_type 'Bruker APEX-II CCD'
_diffrn_measurement_method '\f and \w scans'
_diffrn_radiation_wavelength 1.54178
_diffrn_reflns_av_R_equivalents 0.0840
_diffrn_reflns_av_unetI/netI 0.0509
_diffrn_reflns_Laue_measured_fraction_full 0.999
_diffrn_reflns_Laue_measured_fraction_max 0.984
_diffrn_reflns_limit_h_max 28
_diffrn_reflns_limit_h_min -28
_diffrn_reflns_limit_k_max 15
_diffrn_reflns_limit_k_min -14
_diffrn_reflns_limit_l_max 31
_diffrn_reflns_limit_l_min -32
_diffrn_reflns_number 86754
_diffrn_reflns_point_group_measured_fraction_full 0.999
_diffrn_reflns_point_group_measured_fraction_max 0.984
_diffrn_reflns_theta_full 67.679
_diffrn_reflns_theta_max 79.656
_diffrn_reflns_theta_min 2.943
_exptl_absorpt_coefficient_mu 3.434
_exptl_absorpt_correction_T_max 0.974
_exptl_absorpt_correction_T_min 0.595
_exptl_absorpt_correction_type multi-scan
_exptl_absorpt_process_details
'SADABS-2016/2 (Bruker,2016/2) was used for absorption correction. wR2(int) was 0.1244 before'
_exptl_crystal_colour orange
_exptl_crystal_colour_primary orange
_exptl_crystal_density_diffrn 1.470
_exptl_crystal_description block
_exptl_crystal_F_000 3040
_exptl_crystal_size_max 0.284
_exptl_crystal_size_mid 0.142
_exptl_crystal_size_min 0.06
_refine_diff_density_max 2.192
_refine_diff_density_min -0.843
_refine_diff_density_rms 0.118
_refine_ls_extinction_expression Fc^*^=kFc[1+0.001xFc^2^\l^3^/sin(2\q)]^-1/4^
_refine_ls_extinction_method 'SHELXL-2018/1 (Sheldrick 2018)'
_refine_ls_goodness_of_fit_ref 1.021
_refine_ls_hydrogen_treatment constr
_refine_ls_matrix_type full
_refine_ls_number_parameters 907
_refine_ls_number_reflns 14524
_refine_ls_number_restraints 800
_refine_ls_restrained_S_all 1.009
_refine_ls_R_factor_all 0.1178
_refine_ls_R_factor_gt 0.0967
_refine_ls_shift/su_max 0.001
_refine_ls_shift/su_mean 0.000
_refine_ls_structure_factor_coef Fsqd
_refine_ls_weighting_details 'w=1/[\s^2^(Fo^2^)+(0.1468P)^2^+26.6461P] where P=(Fo^2^+2Fc^2^)/3'
_refine_ls_weighting_scheme calc
_refine_ls_wR_factor_gt 0.2546
_refine_ls_wR_factor_ref 0.2736
_reflns_Friedel_coverage 0.000
_reflns_number_gt 11713
_reflns_number_total 14524
_reflns_threshold_expression 'I > 2\s(I)'
_cod_data_source_file cs9b00523_si_002.cif
_cod_data_source_block mkt_a
_cod_original_cell_volume 6774.6(9)
_cod_database_code 4514701
_shelx_shelxl_version_number 2018/1
_shelx_space_group_comment
;
The symmetry employed for this shelxl refinement is uniquely defined
by the following loop, which should always be used as a source of
symmetry information in preference to the above space-group names.
They are only intended as comments.
;
_shelx_estimated_absorpt_t_max 0.820
_shelx_estimated_absorpt_t_min 0.442
_olex2_refinement_description
;
1. Fixed Uiso
 At 1.2 times of:
  All C(H) groups
 At 1.5 times of:
  All C(H,H,H) groups
2. Rigid body (RIGU) restrains
 All non-hydrogen atoms
 with sigma for 1-2 distances of 0.004 and sigma for 1-3 distances of 0.004
3. Others
 Fixed Sof: C1(0.5) C2(0.5) C4(0.5) C7(0.5)
4.a Ternary CH refined with riding coordinates:
 C01P(H01P), C01Z(H01Z), C02A(H02J), C02J(H02S)
4.b Aromatic/amide H refined with riding coordinates:
 C00K(H00K), C00N(H00N), C00Q(H00Q), C00X(H00X), C00Y(H00Y), C013(H013),
 C014(H014), C019(H019), C01E(H01E), C01I(H01I), C01K(H01K), C01N(H01N),
 C01O(H01O), C01Q(H01Q), C01S(H01S), C01T(H01T), C01U(H01U), C01V(H01V),
 C01W(H01W), C020(H020), C023(H023), C026(H026), C028(H028), C02B(H02K),
 C02I(H02R)
4.c Idealised Me refined as rotating group:
 C01C(H01A,H01B,H01C), C01X(H01D,H01F,H01G), C021(H02A,H02B,H02C), C025(H02D,
 H02E,H02F), C029(H02G,H02H,H02I), C02D(H02L,H02M,H02N), C02G(H02O,H02P,H02Q),
 C02K(H02T,H02U,H02V)
;
_olex2_submission_special_instructions 'No special instructions were received'

loop_
_space_group_symop_operation_xyz
'x, y, z'
'-x+1/2, y+1/2, -z+1/2'
'-x, -y, -z'
'x-1/2, -y-1/2, z-1/2'

loop_
_atom_site_label
_atom_site_type_symbol
_atom_site_fract_x
_atom_site_fract_y
_atom_site_fract_z
_atom_site_U_iso_or_equiv
_atom_site_adp_type
_atom_site_occupancy
_atom_site_site_symmetry_order
_atom_site_calc_flag
_atom_site_refinement_flags_posn
_atom_site_refinement_flags_adp
_atom_site_refinement_flags_occupancy
_atom_site_disorder_assembly
_atom_site_disorder_group
Fe01 Fe 0.67042(3) -0.17640(6) 0.98475(3) 0.0257(2) Uani 1 1 d . U . . .
P002 P 0.68389(6) -0.15825(10) 0.90042(4) 0.0302(3) Uani 1 1 d . U . . .
P003 P 0.75928(5) -0.25838(9) 1.00003(4) 0.0254(2) Uani 1 1 d . U . . .
P004 P 0.69337(6) -0.12176(10) 1.07029(4) 0.0322(3) Uani 1 1 d . U . . .
F21 F 0.4479(2) -0.1158(3) 0.75373(18) 0.0665(11) Uani 1 1 d . U . . .
F14 F 0.5414(2) 0.3492(4) 0.99258(13) 0.0719(14) Uani 1 1 d . U . . .
F3 F 0.38220(16) 0.3312(3) 0.54281(13) 0.0499(8) Uani 1 1 d . U . . .
F13 F 0.5614(2) 0.2143(3) 0.94523(14) 0.0606(11) Uani 1 1 d . U . . .
F1 F 0.4580(2) 0.3814(5) 0.51097(16) 0.0814(15) Uani 1 1 d . U . . .
F18 F 0.4539(2) 0.6995(3) 0.8895(2) 0.0755(13) Uani 1 1 d . U . . .
F16 F 0.37814(19) 0.5940(4) 0.88968(18) 0.0661(11) Uani 1 1 d . U . . .
F6 F 0.5444(3) 0.7392(4) 0.6991(2) 0.104(2) Uani 1 1 d . U . . .
F2 F 0.3871(3) 0.4970(4) 0.51772(19) 0.0944(18) Uani 1 1 d . U . . .
F15 F 0.62029(19) 0.3520(5) 0.95896(18) 0.0793(14) Uani 1 1 d . U . . .
F24 F 0.2414(2) 0.2209(6) 0.65809(18) 0.100(2) Uani 1 1 d . U . . .
F17 F 0.3963(3) 0.6591(5) 0.81507(16) 0.103(2) Uani 1 1 d . U . . .
F23 F 0.26498(18) 0.3590(6) 0.7100(2) 0.0878(15) Uani 1 1 d . U . . .
F22 F 0.23160(18) 0.2098(7) 0.7395(2) 0.113(3) Uani 1 1 d . U . . .
C00K C 0.4645(2) 0.4749(4) 0.80668(18) 0.0286(9) Uani 1 1 d . U . . .
H00K H 0.442753 0.510489 0.775260 0.034 Uiso 1 1 calc R . . . .
C00L C 0.5608(2) 0.2561(4) 0.74153(16) 0.0241(8) Uani 1 1 d . U . . .
C00M C 0.4552(2) 0.4473(4) 0.59710(18) 0.0307(9) Uani 1 1 d . U . . .
C00N C 0.4553(2) 0.3787(4) 0.64137(17) 0.0249(8) Uani 1 1 d . U . . .
H00N H 0.432350 0.312288 0.636457 0.030 Uiso 1 1 calc R . . . .
C00O C 0.49957(19) 0.3809(3) 0.80127(16) 0.0222(8) Uani 1 1 d . U . . .
C00P C 0.8015(2) -0.2107(4) 0.95033(17) 0.0262(8) Uani 1 1 d . U . . .
C00Q C 0.8646(2) -0.2187(4) 0.9555(2) 0.0361(10) Uani 1 1 d . U . . .
H00Q H 0.889033 -0.248278 0.987300 0.043 Uiso 1 1 calc R . . . .
C00R C 0.5211(3) 0.5728(4) 0.6528(2) 0.0434(12) Uani 1 1 d . U . . .
C00S C 0.5269(2) 0.3780(4) 0.89950(17) 0.0255(8) Uani 1 1 d . U . . .
C00T C 0.4884(2) 0.4052(3) 0.69281(17) 0.0237(8) Uani 1 1 d . U . . .
C00U C 0.4213(3) 0.4164(5) 0.5427(2) 0.0423(12) Uani 1 1 d . U . . .
C00V C 0.4605(2) 0.5177(4) 0.85686(19) 0.0318(10) Uani 1 1 d . U . . .
C00X C 0.3398(3) 0.0913(5) 0.7400(2) 0.0444(12) Uani 1 1 d . U . . .
H00X H 0.306211 0.042812 0.738613 0.053 Uiso 1 1 calc R . . . .
C00Y C 0.53011(19) 0.3343(3) 0.84947(17) 0.0228(8) Uani 1 1 d . U . . .
H00Y H 0.554119 0.270118 0.848155 0.027 Uiso 1 1 calc R . . . .
C011 C 0.7718(3) -0.1647(4) 1.09879(19) 0.0377(11) Uani 1 1 d . U . . .
C012 C 0.5618(3) 0.3232(5) 0.94909(19) 0.0376(11) Uani 1 1 d . U . . .
C013 C 0.7939(3) -0.5782(4) 0.9600(2) 0.0429(12) Uani 1 1 d . U . . .
H013 H 0.811857 -0.615001 0.934232 0.051 Uiso 1 1 calc R . . . .
C014 C 0.5627(3) 0.1640(4) 0.7088(2) 0.0335(10) Uani 1 1 d . U . . .
H014 H 0.526085 0.135177 0.687788 0.040 Uiso 1 1 calc R . . . .
F19 F 0.4422(5) -0.0627(4) 0.8298(2) 0.137(3) Uani 1 1 d . U . . .
C016 C 0.3305(2) 0.2022(6) 0.72418(19) 0.0410(12) Uani 1 1 d . U . . .
C017 C 0.44013(19) 0.2333(3) 0.73927(15) 0.0210(7) Uani 1 1 d . U . . .
C018 C 0.8019(2) -0.2277(4) 1.06726(19) 0.0351(10) Uani 1 1 d . U . . .
C019 C 0.3796(2) 0.2715(4) 0.72325(17) 0.0291(9) Uani 1 1 d . U . . .
H019 H 0.372406 0.345825 0.711665 0.035 Uiso 1 1 calc R . . . .
N01A N 0.5999(2) -0.3843(4) 0.9884(2) 0.0476(11) Uani 1 1 d . U . . .
F4 F 0.5529(5) 0.7367(5) 0.6190(3) 0.167(4) Uani 1 1 d . U . . .
C01C C 0.7550(3) 0.0796(4) 1.0691(2) 0.0407(12) Uani 1 1 d . U . . .
H01A H 0.791508 0.043674 1.089890 0.061 Uiso 1 1 calc GR . . . .
H01B H 0.756572 0.158888 1.077077 0.061 Uiso 1 1 calc GR . . . .
H01C H 0.753310 0.068420 1.030776 0.061 Uiso 1 1 calc GR . . . .
N01D N 0.5959(2) -0.0998(4) 0.97051(17) 0.0386(9) Uani 1 1 d . U . . .
C01E C 0.7711(3) -0.6389(5) 0.9973(3) 0.0509(14) Uani 1 1 d . U . . .
H01E H 0.773031 -0.717278 0.996903 0.061 Uiso 1 1 calc R . . . .
N01F N 0.6266(2) -0.3085(4) 0.98662(17) 0.0343(9) Uani 1 1 d . U . . .
C01G C 0.7650(2) -0.4090(4) 0.99750(19) 0.0315(9) Uani 1 1 d . U . . .
C01H C 0.7657(2) -0.1689(4) 0.90307(18) 0.0298(9) Uani 1 1 d . U . . .
C01I C 0.8915(3) -0.1836(5) 0.9143(3) 0.0451(12) Uani 1 1 d . U . . .
H01I H 0.934454 -0.187264 0.918168 0.054 Uiso 1 1 calc R . . . .
F5 F 0.6127(4) 0.6567(7) 0.6713(7) 0.229(6) Uani 1 1 d . U . . .
C01K C 0.8874(3) -0.2451(6) 1.1410(3) 0.0618(17) Uani 1 1 d . U . . .
H01K H 0.926807 -0.273222 1.155755 0.074 Uiso 1 1 calc R . . . .
C01L C 0.6189(3) 0.1140(5) 0.7068(3) 0.0511(14) Uani 1 1 d . U . . .
C01M C 0.3985(3) 0.0544(4) 0.7575(2) 0.0403(11) Uani 1 1 d . U . . .
C01N C 0.4479(2) 0.1241(4) 0.75725(18) 0.0273(9) Uani 1 1 d . U . . .
H01N H 0.487993 0.096580 0.769626 0.033 Uiso 1 1 calc R . . . .
C01O C 0.5208(2) 0.5045(4) 0.6976(2) 0.0324(10) Uani 1 1 d . U . . .
H01O H 0.543067 0.526597 0.731807 0.039 Uiso 1 1 calc R . . . .
C01P C 0.6495(4) -0.1745(6) 1.1203(2) 0.0567(17) Uani 1 1 d . U . . .
H01P H 0.662586 -0.131547 1.154211 0.068 Uiso 1 1 calc R . . . .
C01Q C 0.8000(4) -0.1400(5) 1.1521(2) 0.0527(15) Uani 1 1 d . U . . .
H01Q H 0.779570 -0.096559 1.173970 0.063 Uiso 1 1 calc R . . . .
C01S C 0.7906(2) -0.4634(4) 0.9600(2) 0.0364(10) Uani 1 1 d . U . . .
H01S H 0.806140 -0.422224 0.934012 0.044 Uiso 1 1 calc R . . . .
C01T C 0.4918(2) 0.4699(4) 0.90373(18) 0.0294(9) Uani 1 1 d . U . . .
H01T H 0.489372 0.499367 0.937761 0.035 Uiso 1 1 calc R . . . .
C01U C 0.6169(2) 0.2987(6) 0.7688(2) 0.0405(12) Uani 1 1 d . U . . .
H01U H 0.617063 0.362356 0.790583 0.049 Uiso 1 1 calc R . . . .
C01V C 0.7452(3) -0.5852(5) 1.0353(3) 0.0545(15) Uani 1 1 d . U . . .
H01V H 0.729701 -0.626891 1.061123 0.065 Uiso 1 1 calc R . . . .
C01W C 0.6731(3) 0.1584(6) 0.7352(3) 0.0613(16) Uani 1 1 d . U . . .
H01W H 0.710762 0.124071 0.733763 0.074 Uiso 1 1 calc R . . . .
C01X C 0.6985(4) 0.0739(5) 0.9041(3) 0.0634(19) Uani 1 1 d . U . . .
H01D H 0.677535 0.082375 0.934025 0.095 Uiso 1 1 calc GR . . . .
H01F H 0.695614 0.143105 0.883745 0.095 Uiso 1 1 calc GR . . . .
H01G H 0.741378 0.056004 0.918066 0.095 Uiso 1 1 calc GR . . . .
C01Z C 0.6488(3) -0.2536(5) 0.8454(2) 0.0440(12) Uani 1 1 d . U . . .
H01Z H 0.650868 -0.216958 0.810680 0.053 Uiso 1 1 calc R . . . .
C020 C 0.4888(3) 0.5448(4) 0.6028(2) 0.0407(11) Uani 1 1 d . U . . .
H020 H 0.489378 0.590991 0.572794 0.049 Uiso 1 1 calc R . . . .
C021 C 0.6416(3) 0.0960(5) 1.0579(3) 0.0507(14) Uani 1 1 d . U . . .
H02A H 0.637104 0.094136 1.018841 0.076 Uiso 1 1 calc GR . . . .
H02B H 0.646079 0.172684 1.070391 0.076 Uiso 1 1 calc GR . . . .
H02C H 0.605523 0.063307 1.067773 0.076 Uiso 1 1 calc GR . . . .
F20 F 0.3648(3) -0.1178(5) 0.7781(6) 0.196(5) Uani 1 1 d . U . . .
C023 C 0.7939(3) -0.1355(5) 0.8616(2) 0.0419(12) Uani 1 1 d . U . . .
H023 H 0.769991 -0.107537 0.829185 0.050 Uiso 1 1 calc R . . . .
N024 N 0.5503(2) -0.0603(5) 0.9618(2) 0.0539(13) Uani 1 1 d . U . . .
C025 C 0.5822(3) -0.2719(6) 0.8463(2) 0.0517(14) Uani 1 1 d . U . . .
H02D H 0.578938 -0.317069 0.877490 0.078 Uiso 1 1 calc GR . . . .
H02E H 0.562345 -0.309975 0.813415 0.078 Uiso 1 1 calc GR . . . .
H02F H 0.562406 -0.200431 0.848584 0.078 Uiso 1 1 calc GR . . . .
C026 C 0.8577(4) -0.1797(6) 1.1722(3) 0.0654(18) Uani 1 1 d . U . . .
H026 H 0.877450 -0.162091 1.207848 0.078 Uiso 1 1 calc R . . . .
C027 C 0.4206(3) 0.6158(5) 0.8615(2) 0.0491(14) Uani 1 1 d . U . . .
C028 C 0.8600(3) -0.2699(5) 1.0883(2) 0.0473(13) Uani 1 1 d . U . . .
H028 H 0.880378 -0.314828 1.066976 0.057 Uiso 1 1 calc R . . . .
C029 C 0.5820(4) -0.1564(7) 1.1006(3) 0.073(2) Uani 1 1 d . U . . .
H02G H 0.574159 -0.077820 1.092695 0.110 Uiso 1 1 calc GR . . . .
H02H H 0.560201 -0.179764 1.128292 0.110 Uiso 1 1 calc GR . . . .
H02I H 0.567724 -0.199768 1.067918 0.110 Uiso 1 1 calc GR . . . .
C02A C 0.6986(3) 0.0296(4) 1.08424(19) 0.0374(11) Uani 1 1 d . U . . .
H02J H 0.703374 0.038594 1.123899 0.045 Uiso 1 1 calc R . . . .
C02B C 0.7419(3) -0.4708(5) 1.0357(3) 0.0459(13) Uani 1 1 d . U . . .
H02K H 0.724179 -0.434195 1.061646 0.055 Uiso 1 1 calc R . . . .
C02D C 0.6631(4) -0.2956(6) 1.1329(2) 0.068(2) Uani 1 1 d . U . . .
H02L H 0.648237 -0.339960 1.100636 0.103 Uiso 1 1 calc GR . . . .
H02M H 0.642625 -0.319140 1.161447 0.103 Uiso 1 1 calc GR . . . .
H02N H 0.707111 -0.305877 1.144608 0.103 Uiso 1 1 calc GR . . . .
C02E C 0.6720(3) 0.2511(7) 0.7650(3) 0.0539(14) Uani 1 1 d . U . . .
C02F C 0.2676(3) 0.2451(9) 0.7079(3) 0.0664(19) Uani 1 1 d . U . . .
C02G C 0.6040(4) 0.0088(7) 0.8443(3) 0.0660(19) Uani 1 1 d . U . . .
H02O H 0.587206 -0.046962 0.817453 0.099 Uiso 1 1 calc GR . . . .
H02P H 0.601655 0.081727 0.827264 0.099 Uiso 1 1 calc GR . . . .
H02Q H 0.580589 0.009403 0.872772 0.099 Uiso 1 1 calc GR . . . .
C02H C 0.5579(4) 0.6777(6) 0.6618(4) 0.071(2) Uani 1 1 d . U . . .
C02I C 0.8559(3) -0.1431(5) 0.8676(2) 0.0472(13) Uani 1 1 d . U . . .
H02R H 0.874608 -0.120179 0.839134 0.057 Uiso 1 1 calc R . . . .
C02J C 0.6689(3) -0.0180(5) 0.8678(2) 0.0503(14) Uani 1 1 d . U . . .
H02S H 0.690094 -0.018739 0.836890 0.060 Uiso 1 1 calc R . . . .
C02K C 0.6824(3) -0.3612(6) 0.8476(3) 0.0561(16) Uani 1 1 d . U . . .
H02T H 0.725807 -0.346856 0.849973 0.084 Uiso 1 1 calc GR . . . .
H02U H 0.666321 -0.403894 0.815053 0.084 Uiso 1 1 calc GR . . . .
H02V H 0.676846 -0.403230 0.879109 0.084 Uiso 1 1 calc GR . . . .
C02M C 0.4114(4) -0.0618(5) 0.7780(3) 0.0665(19) Uani 1 1 d . U . . .
C02N C 0.7298(3) 0.3131(8) 0.7942(4) 0.073(2) Uani 1 1 d . U . . .
B4 B 0.4967(2) 0.3189(4) 0.74345(18) 0.0210(8) Uani 1 1 d . U . . .
C0AA C 0.6198(5) 0.0119(6) 0.6756(4) 0.076(2) Uani 1 1 d . U . . .
F12 F 0.7298(3) 0.3276(8) 0.8412(2) 0.136(3) Uani 1 1 d . U . . .
F11 F 0.7752(2) 0.2618(7) 0.7829(6) 0.199(5) Uani 1 1 d . U . . .
F10 F 0.7358(3) 0.4113(5) 0.7713(2) 0.0938(17) Uani 1 1 d . U . . .
F7 F 0.6264(3) -0.0768(4) 0.7093(3) 0.0871(15) Uani 1 1 d . U . . .
F9 F 0.5702(4) -0.0081(6) 0.6416(3) 0.159(4) Uani 1 1 d . U . . .
F8 F 0.6672(4) 0.0038(5) 0.6533(3) 0.128(3) Uani 1 1 d . U . . .
C1 C 0.5349(8) 0.0183(11) 0.4577(7) 0.078(4) Uani 0.5 1 d . U . A 1
C2 C 0.5932(7) -0.0537(11) 0.3942(7) 0.070(3) Uani 0.5 1 d . U . A 1
C3 C 0.500000 0.000000 0.500000 0.142(8) Uani 1 2 d S TU P A 1
C4 C 0.5526(8) -0.0818(10) 0.4368(7) 0.071(3) Uani 0.5 1 d . U . A 1
C7 C 0.5307(17) -0.098(2) 0.4862(13) 0.132(9) Uani 0.5 1 d . U . A 1

loop_
_atom_site_aniso_label
_atom_site_aniso_U_11
_atom_site_aniso_U_22
_atom_site_aniso_U_33
_atom_site_aniso_U_23
_atom_site_aniso_U_13
_atom_site_aniso_U_12
Fe01 0.0281(4) 0.0318(4) 0.0187(3) -0.0027(3) 0.0084(3) -0.0043(3)
P002 0.0356(6) 0.0377(6) 0.0177(5) 0.0008(4) 0.0064(4) 0.0087(5)
P003 0.0274(5) 0.0270(5) 0.0213(5) 0.0053(4) 0.0039(4) -0.0057(4)
P004 0.0466(7) 0.0339(6) 0.0196(5) -0.0047(4) 0.0150(5) -0.0174(5)
F21 0.095(3) 0.0408(19) 0.072(3) -0.0069(17) 0.035(2) -0.0001(19)
F14 0.112(4) 0.082(3) 0.0237(15) 0.0086(16) 0.0186(18) 0.051(3)
F3 0.0472(18) 0.069(2) 0.0309(15) 0.0087(14) 0.0017(13) 0.0029(16)
F13 0.092(3) 0.0403(17) 0.0395(17) 0.0037(14) -0.0097(18) 0.0207(18)
F1 0.064(3) 0.147(5) 0.0406(19) -0.025(2) 0.0295(18) -0.015(3)
F18 0.102(3) 0.0377(19) 0.092(3) -0.018(2) 0.032(3) 0.017(2)
F16 0.060(2) 0.069(3) 0.078(3) 0.003(2) 0.034(2) 0.026(2)
F6 0.178(6) 0.060(3) 0.080(3) -0.022(2) 0.038(4) -0.064(3)
F2 0.139(5) 0.063(3) 0.062(3) 0.031(2) -0.023(3) 0.030(3)
F15 0.042(2) 0.120(4) 0.063(2) 0.021(3) -0.0204(18) -0.004(2)
F24 0.055(3) 0.182(6) 0.049(2) 0.035(3) -0.0225(19) -0.030(3)
F17 0.163(5) 0.105(4) 0.040(2) 0.012(2) 0.019(2) 0.104(4)
F23 0.0305(19) 0.138(4) 0.093(3) 0.032(3) 0.009(2) 0.028(2)
F22 0.0295(19) 0.225(7) 0.087(3) 0.099(4) 0.021(2) 0.020(3)
C00K 0.034(2) 0.027(2) 0.0241(19) 0.0014(16) 0.0026(17) 0.0085(18)
C00L 0.0260(19) 0.027(2) 0.0205(18) 0.0067(15) 0.0085(15) 0.0030(16)
C00M 0.038(2) 0.029(2) 0.028(2) 0.0108(17) 0.0160(17) 0.0148(18)
C00N 0.030(2) 0.0229(19) 0.0249(19) 0.0061(15) 0.0123(16) 0.0066(16)
C00O 0.0222(19) 0.0215(18) 0.0228(18) -0.0014(14) 0.0043(15) -0.0002(15)
C00P 0.032(2) 0.0217(19) 0.0261(19) -0.0013(15) 0.0082(16) -0.0022(16)
C00Q 0.035(2) 0.032(2) 0.044(3) -0.008(2) 0.013(2) -0.0093(19)
C00R 0.057(3) 0.028(2) 0.052(3) 0.005(2) 0.028(2) -0.006(2)
C00S 0.026(2) 0.027(2) 0.0219(18) -0.0019(15) 0.0018(15) -0.0018(16)
C00T 0.027(2) 0.0189(18) 0.0272(19) 0.0011(15) 0.0114(16) 0.0021(15)
C00U 0.053(3) 0.049(3) 0.027(2) 0.018(2) 0.014(2) 0.012(2)
C00V 0.038(2) 0.030(2) 0.029(2) 0.0001(17) 0.0104(18) 0.0096(19)
C00X 0.045(3) 0.065(3) 0.026(2) -0.011(2) 0.014(2) -0.030(2)
C00Y 0.0219(19) 0.0244(19) 0.0226(18) -0.0013(15) 0.0055(15) 0.0016(15)
C011 0.053(3) 0.033(2) 0.023(2) 0.0052(17) 0.0003(19) -0.021(2)
C012 0.043(3) 0.044(3) 0.023(2) -0.0030(18) 0.0001(19) 0.008(2)
C013 0.046(3) 0.027(2) 0.052(3) 0.003(2) 0.002(2) -0.002(2)
C014 0.050(3) 0.022(2) 0.035(2) 0.0091(17) 0.024(2) 0.0095(19)
F19 0.324(10) 0.038(2) 0.068(3) 0.021(2) 0.080(4) 0.036(4)
C016 0.023(2) 0.079(3) 0.020(2) 0.007(2) 0.0032(17) -0.012(2)
C017 0.0245(19) 0.0250(18) 0.0138(16) -0.0008(14) 0.0047(14) -0.0008(15)
C018 0.041(3) 0.036(2) 0.025(2) 0.0085(17) -0.0019(18) -0.015(2)
C019 0.0197(19) 0.049(3) 0.0192(18) 0.0124(18) 0.0063(15) 0.0020(18)
N01A 0.047(3) 0.045(3) 0.049(3) -0.007(2) 0.005(2) -0.015(2)
F4 0.347(11) 0.077(4) 0.098(4) 0.001(3) 0.090(6) -0.115(5)
C01C 0.053(3) 0.031(2) 0.042(3) -0.004(2) 0.018(2) -0.016(2)
N01D 0.036(2) 0.049(3) 0.033(2) -0.0076(18) 0.0117(17) 0.0009(19)
C01E 0.056(4) 0.026(2) 0.065(4) 0.012(2) 0.001(3) -0.006(2)
N01F 0.034(2) 0.039(2) 0.030(2) -0.0069(16) 0.0074(16) -0.0068(17)
C01G 0.031(2) 0.026(2) 0.033(2) 0.0079(17) -0.0022(18) -0.0058(17)
C01H 0.044(3) 0.023(2) 0.026(2) 0.0009(16) 0.0147(18) 0.0010(18)
C01I 0.043(3) 0.039(3) 0.060(3) -0.016(2) 0.026(2) -0.013(2)
F5 0.081(4) 0.083(5) 0.53(2) 0.014(7) 0.068(7) -0.053(4)
C01K 0.059(4) 0.066(4) 0.046(3) 0.017(3) -0.023(3) -0.018(3)
C01L 0.075(4) 0.036(3) 0.057(3) 0.020(2) 0.048(3) 0.024(2)
C01M 0.053(3) 0.034(2) 0.042(3) -0.007(2) 0.029(2) -0.016(2)
C01N 0.034(2) 0.0244(19) 0.027(2) 0.0002(16) 0.0141(17) -0.0019(17)
C01O 0.040(3) 0.023(2) 0.037(2) -0.0009(17) 0.014(2) -0.0053(18)
C01P 0.088(4) 0.061(3) 0.031(3) -0.017(2) 0.037(3) -0.045(3)
C01Q 0.086(4) 0.042(3) 0.023(2) 0.002(2) -0.005(2) -0.018(3)
C01S 0.040(3) 0.030(2) 0.035(2) 0.0063(18) 0.000(2) -0.005(2)
C01T 0.034(2) 0.032(2) 0.0220(19) -0.0061(16) 0.0053(16) 0.0034(18)
C01U 0.028(2) 0.067(4) 0.027(2) 0.005(2) 0.0078(18) 0.004(2)
C01V 0.063(4) 0.036(3) 0.063(4) 0.021(3) 0.011(3) -0.008(3)
C01W 0.043(3) 0.073(4) 0.076(4) 0.038(3) 0.031(3) 0.033(3)
C01X 0.118(6) 0.032(3) 0.042(3) 0.010(2) 0.020(3) 0.011(3)
C01Z 0.046(3) 0.056(3) 0.029(2) -0.009(2) 0.002(2) 0.004(2)
C020 0.061(3) 0.028(2) 0.042(2) 0.0155(19) 0.030(2) 0.010(2)
C021 0.054(3) 0.048(3) 0.053(3) -0.010(3) 0.019(3) 0.002(3)
F20 0.085(4) 0.062(3) 0.473(16) 0.096(6) 0.129(6) 0.005(3)
C023 0.064(3) 0.037(3) 0.031(2) 0.003(2) 0.025(2) -0.002(2)
N024 0.040(3) 0.070(4) 0.053(3) -0.006(3) 0.013(2) 0.008(2)
C025 0.051(3) 0.063(4) 0.038(3) -0.006(3) 0.001(2) -0.003(3)
C026 0.090(5) 0.056(4) 0.035(3) 0.005(2) -0.022(3) -0.024(3)
C027 0.069(4) 0.048(3) 0.032(2) 0.002(2) 0.013(2) 0.025(3)
C028 0.041(3) 0.052(3) 0.042(3) 0.016(2) -0.007(2) -0.015(2)
C029 0.087(4) 0.081(5) 0.071(5) -0.025(4) 0.061(4) -0.043(4)
C02A 0.050(3) 0.039(3) 0.026(2) -0.0086(19) 0.015(2) -0.012(2)
C02B 0.051(3) 0.037(3) 0.050(3) 0.013(2) 0.011(2) -0.010(2)
C02D 0.118(6) 0.060(4) 0.034(3) -0.003(3) 0.033(4) -0.050(4)
C02E 0.028(2) 0.091(4) 0.046(3) 0.018(3) 0.015(2) 0.014(3)
C02F 0.022(2) 0.133(5) 0.042(3) 0.041(4) 0.000(2) -0.009(3)
C02G 0.080(4) 0.072(5) 0.048(4) 0.020(3) 0.017(3) 0.031(4)
C02H 0.087(5) 0.053(4) 0.080(5) 0.007(3) 0.036(4) -0.031(4)
C02I 0.062(3) 0.042(3) 0.049(3) -0.006(2) 0.039(3) -0.012(3)
C02J 0.077(4) 0.045(3) 0.029(2) 0.008(2) 0.011(3) 0.019(3)
C02K 0.058(4) 0.050(3) 0.055(4) -0.014(3) -0.001(3) 0.004(3)
C02M 0.107(5) 0.028(3) 0.086(4) -0.002(3) 0.071(4) -0.014(3)
C02N 0.030(3) 0.095(5) 0.089(5) 0.026(4) 0.000(3) 0.000(3)
B4 0.021(2) 0.020(2) 0.0218(19) -0.0006(15) 0.0052(16) -0.0004(16)
C0AA 0.112(6) 0.035(3) 0.102(5) 0.003(3) 0.070(4) 0.022(3)
F12 0.080(4) 0.252(9) 0.060(3) 0.052(4) -0.022(2) -0.083(5)
F11 0.031(2) 0.112(5) 0.453(16) -0.088(8) 0.049(5) -0.012(3)
F10 0.088(4) 0.092(3) 0.093(4) 0.011(3) 0.001(3) -0.038(3)
F7 0.103(4) 0.038(2) 0.131(4) 0.008(2) 0.048(3) 0.000(2)
F9 0.215(7) 0.116(5) 0.114(5) -0.082(4) -0.040(5) 0.109(5)
F8 0.190(6) 0.062(3) 0.178(6) -0.017(4) 0.148(6) 0.007(4)
C1 0.070(9) 0.040(6) 0.094(9) -0.032(6) -0.053(6) 0.020(6)
C2 0.068(8) 0.036(6) 0.086(9) -0.017(6) -0.030(6) -0.014(6)
C3 0.20(2) 0.098(12) 0.124(14) -0.040(10) 0.014(12) 0.037(13)
C4 0.085(10) 0.028(5) 0.082(8) -0.015(5) -0.028(6) 0.007(6)
C7 0.19(3) 0.080(10) 0.127(16) -0.020(10) 0.029(16) 0.014(13)

loop_
_atom_type_symbol
_atom_type_description
_atom_type_scat_dispersion_real
_atom_type_scat_dispersion_imag
_atom_type_scat_source
C C 0.0181 0.0091 'International Tables Vol C Tables 4.2.6.8 and 6.1.1.4'
H H 0.0000 0.0000 'International Tables Vol C Tables 4.2.6.8 and 6.1.1.4'
B B 0.0090 0.0039 'International Tables Vol C Tables 4.2.6.8 and 6.1.1.4'
F F 0.0727 0.0534 'International Tables Vol C Tables 4.2.6.8 and 6.1.1.4'
Fe Fe -1.1336 3.1974 'International Tables Vol C Tables 4.2.6.8 and 6.1.1.4'
N N 0.0311 0.0180 'International Tables Vol C Tables 4.2.6.8 and 6.1.1.4'
P P 0.2955 0.4335 'International Tables Vol C Tables 4.2.6.8 and 6.1.1.4'

loop_
_geom_angle_atom_site_label_1
_geom_angle_atom_site_label_2
_geom_angle_atom_site_label_3
_geom_angle
_geom_angle_site_symmetry_1
_geom_angle_site_symmetry_3
P003 Fe01 P002 85.23(5) . .
P003 Fe01 P004 86.70(5) . .
P004 Fe01 P002 148.95(6) . .
N01D Fe01 P002 93.27(14) . .
N01D Fe01 P003 177.17(16) . .
N01D Fe01 P004 93.39(14) . .
N01D Fe01 N01F 88.6(2) . .
N01F Fe01 P002 106.37(13) . .
N01F Fe01 P003 94.15(14) . .
N01F Fe01 P004 104.08(13) . .
C01H P002 Fe01 106.90(15) . .
C01H P002 C01Z 104.5(2) . .
C01H P002 C02J 99.5(3) . .
C01Z P002 Fe01 122.8(2) . .
C01Z P002 C02J 102.5(3) . .
C02J P002 Fe01 117.58(19) . .
C00P P003 Fe01 108.54(15) . .
C00P P003 C01G 103.9(2) . .
C018 P003 Fe01 111.0(2) . .
C018 P003 C00P 109.9(2) . .
C018 P003 C01G 102.1(2) . .
C01G P003 Fe01 120.86(16) . .
C011 P004 Fe01 108.14(18) . .
C011 P004 C01P 103.3(3) . .
C011 P004 C02A 100.7(2) . .
C01P P004 Fe01 120.93(19) . .
C02A P004 Fe01 118.01(17) . .
C02A P004 C01P 103.0(3) . .
C00O C00K H00K 118.9 . .
C00V C00K H00K 118.9 . .
C00V C00K C00O 122.1(4) . .
C014 C00L C01U 116.9(5) . .
C014 C00L B4 121.6(4) . .
C01U C00L B4 121.3(4) . .
C00N C00M C00U 121.2(5) . .
C020 C00M C00N 120.5(5) . .
C020 C00M C00U 118.3(4) . .
C00M C00N H00N 119.0 . .
C00M C00N C00T 122.0(4) . .
C00T C00N H00N 119.0 . .
C00K C00O B4 122.6(4) . .
C00Y C00O C00K 115.1(4) . .
C00Y C00O B4 121.7(4) . .
C00Q C00P P003 125.0(4) . .
C01H C00P P003 115.0(4) . .
C01H C00P C00Q 119.8(4) . .
C00P C00Q H00Q 120.0 . .
C01I C00Q C00P 120.0(5) . .
C01I C00Q H00Q 120.0 . .
C01O C00R C02H 117.7(6) . .
C020 C00R C01O 121.1(5) . .
C020 C00R C02H 121.2(6) . .
C00Y C00S C012 119.1(4) . .
C01T C00S C00Y 121.0(4) . .
C01T C00S C012 119.9(4) . .
C00N C00T B4 122.8(4) . .
C01O C00T C00N 116.3(4) . .
C01O C00T B4 120.5(4) . .
F3 C00U C00M 113.4(4) . .
F1 C00U F3 103.9(5) . .
F1 C00U C00M 112.6(5) . .
F2 C00U F3 104.6(5) . .
F2 C00U F1 108.1(5) . .
F2 C00U C00M 113.5(5) . .
C00K C00V C027 120.9(4) . .
C01T C00V C00K 121.1(4) . .
C01T C00V C027 117.9(4) . .
C016 C00X H00X 120.7 . .
C01M C00X H00X 120.7 . .
C01M C00X C016 118.6(5) . .
C00O C00Y H00Y 118.6 . .
C00S C00Y C00O 122.8(4) . .
C00S C00Y H00Y 118.6 . .
C018 C011 P004 118.1(4) . .
C018 C011 C01Q 120.2(6) . .
C01Q C011 P004 121.7(5) . .
F14 C012 F13 107.6(5) . .
F14 C012 F15 106.1(5) . .
F14 C012 C00S 113.0(4) . .
F13 C012 F15 105.4(5) . .
F13 C012 C00S 112.6(4) . .
F15 C012 C00S 111.6(5) . .
C01E C013 H013 119.8 . .
C01E C013 C01S 120.4(6) . .
C01S C013 H013 119.8 . .
C00L C014 H014 119.9 . .
C00L C014 C01L 120.1(6) . .
C01L C014 H014 119.9 . .
C00X C016 C02F 119.5(6) . .
C019 C016 C00X 120.8(5) . .
C019 C016 C02F 119.8(6) . .
C019 C017 B4 120.1(4) . .
C01N C017 C019 116.9(4) . .
C01N C017 B4 122.5(4) . .
C011 C018 P003 115.8(4) . .
C011 C018 C028 120.5(5) . .
C028 C018 P003 123.6(5) . .
C016 C019 C017 121.0(5) . .
C016 C019 H019 119.5 . .
C017 C019 H019 119.5 . .
H01A C01C H01B 109.5 . .
H01A C01C H01C 109.5 . .
H01B C01C H01C 109.5 . .
C02A C01C H01A 109.5 . .
C02A C01C H01B 109.5 . .
C02A C01C H01C 109.5 . .
N024 N01D Fe01 175.9(5) . .
C013 C01E H01E 120.1 . .
C013 C01E C01V 119.9(5) . .
C01V C01E H01E 120.1 . .
N01A N01F Fe01 178.1(5) . .
C01S C01G P003 122.8(4) . .
C01S C01G C02B 119.4(5) . .
C02B C01G P003 117.8(4) . .
C00P C01H P002 116.9(3) . .
C00P C01H C023 119.1(5) . .
C023 C01H P002 124.0(4) . .
C00Q C01I H01I 120.0 . .
C00Q C01I C02I 120.0(6) . .
C02I C01I H01I 120.0 . .
C026 C01K H01K 119.7 . .
C026 C01K C028 120.6(7) . .
C028 C01K H01K 119.7 . .
C014 C01L C0AA 119.5(7) . .
C01W C01L C014 120.6(6) . .
C01W C01L C0AA 119.9(7) . .
C00X C01M C01N 120.7(5) . .
C00X C01M C02M 121.2(5) . .
C01N C01M C02M 118.1(6) . .
C017 C01N H01N 119.1 . .
C01M C01N C017 121.9(5) . .
C01M C01N H01N 119.1 . .
C00R C01O H01O 119.2 . .
C00T C01O C00R 121.6(5) . .
C00T C01O H01O 119.2 . .
P004 C01P H01P 108.0 . .
C029 C01P P004 110.9(5) . .
C029 C01P H01P 108.0 . .
C029 C01P C02D 110.8(6) . .
C02D C01P P004 111.2(5) . .
C02D C01P H01P 108.0 . .
C011 C01Q H01Q 120.5 . .
C026 C01Q C011 119.0(7) . .
C026 C01Q H01Q 120.5 . .
C013 C01S H01S 119.8 . .
C01G C01S C013 120.3(5) . .
C01G C01S H01S 119.8 . .
C00S C01T C00V 117.9(4) . .
C00S C01T H01T 121.1 . .
C00V C01T H01T 121.1 . .
C00L C01U H01U 118.8 . .
C02E C01U C00L 122.4(6) . .
C02E C01U H01U 118.8 . .
C01E C01V H01V 119.9 . .
C02B C01V C01E 120.1(6) . .
C02B C01V H01V 119.9 . .
C01L C01W H01W 120.1 . .
C02E C01W C01L 119.9(5) . .
C02E C01W H01W 120.1 . .
H01D C01X H01F 109.5 . .
H01D C01X H01G 109.5 . .
H01F C01X H01G 109.5 . .
C02J C01X H01D 109.5 . .
C02J C01X H01F 109.5 . .
C02J C01X H01G 109.5 . .
P002 C01Z H01Z 107.6 . .
C025 C01Z P002 110.2(4) . .
C025 C01Z H01Z 107.6 . .
C02K C01Z P002 112.4(4) . .
C02K C01Z H01Z 107.6 . .
C02K C01Z C025 111.2(6) . .
C00M C020 H020 120.7 . .
C00R C020 C00M 118.5(4) . .
C00R C020 H020 120.7 . .
H02A C021 H02B 109.5 . .
H02A C021 H02C 109.5 . .
H02B C021 H02C 109.5 . .
C02A C021 H02A 109.5 . .
C02A C021 H02B 109.5 . .
C02A C021 H02C 109.5 . .
C01H C023 H023 119.9 . .
C02I C023 C01H 120.3(5) . .
C02I C023 H023 119.9 . .
C01Z C025 H02D 109.5 . .
C01Z C025 H02E 109.5 . .
C01Z C025 H02F 109.5 . .
H02D C025 H02E 109.5 . .
H02D C025 H02F 109.5 . .
H02E C025 H02F 109.5 . .
C01K C026 H026 119.5 . .
C01Q C026 C01K 120.9(6) . .
C01Q C026 H026 119.5 . .
F18 C027 C00V 110.8(5) . .
F16 C027 F18 103.8(5) . .
F16 C027 C00V 112.8(5) . .
F17 C027 F18 104.9(6) . .
F17 C027 F16 110.9(6) . .
F17 C027 C00V 112.9(5) . .
C018 C028 H028 120.6 . .
C01K C028 C018 118.9(7) . .
C01K C028 H028 120.6 . .
C01P C029 H02G 109.5 . .
C01P C029 H02H 109.5 . .
C01P C029 H02I 109.5 . .
H02G C029 H02H 109.5 . .
H02G C029 H02I 109.5 . .
H02H C029 H02I 109.5 . .
P004 C02A H02J 106.8 . .
C01C C02A P004 111.4(4) . .
C01C C02A C021 109.9(5) . .
C01C C02A H02J 106.8 . .
C021 C02A P004 114.6(4) . .
C021 C02A H02J 106.8 . .
C01G C02B H02K 120.0 . .
C01V C02B C01G 119.9(6) . .
C01V C02B H02K 120.0 . .
C01P C02D H02L 109.5 . .
C01P C02D H02M 109.5 . .
C01P C02D H02N 109.5 . .
H02L C02D H02M 109.5 . .
H02L C02D H02N 109.5 . .
H02M C02D H02N 109.5 . .
C01U C02E C02N 115.8(7) . .
C01W C02E C01U 120.1(7) . .
C01W C02E C02N 124.1(6) . .
F24 C02F F23 104.2(6) . .
F24 C02F F22 107.9(6) . .
F24 C02F C016 113.7(7) . .
F23 C02F C016 112.6(6) . .
F22 C02F F23 105.2(8) . .
F22 C02F C016 112.4(5) . .
H02O C02G H02P 109.5 . .
H02O C02G H02Q 109.5 . .
H02P C02G H02Q 109.5 . .
C02J C02G H02O 109.5 . .
C02J C02G H02P 109.5 . .
C02J C02G H02Q 109.5 . .
F6 C02H C00R 113.1(6) . .
F4 C02H F6 108.1(8) . .
F4 C02H C00R 112.9(8) . .
F5 C02H F6 110.5(11) . .
F5 C02H C00R 110.5(8) . .
F5 C02H F4 101.0(10) . .
C01I C02I H02R 119.6 . .
C023 C02I C01I 120.8(5) . .
C023 C02I H02R 119.6 . .
P002 C02J H02S 105.6 . .
C01X C02J P002 112.2(4) . .
C01X C02J H02S 105.6 . .
C02G C02J P002 116.3(5) . .
C02G C02J C01X 110.7(6) . .
C02G C02J H02S 105.6 . .
C01Z C02K H02T 109.5 . .
C01Z C02K H02U 109.5 . .
C01Z C02K H02V 109.5 . .
H02T C02K H02U 109.5 . .
H02T C02K H02V 109.5 . .
H02U C02K H02V 109.5 . .
F21 C02M F19 102.4(8) . .
F21 C02M C01M 113.5(5) . .
F19 C02M C01M 111.5(6) . .
F20 C02M F21 109.8(7) . .
F20 C02M F19 104.7(8) . .
F20 C02M C01M 114.0(8) . .
F12 C02N C02E 112.0(7) . .
F12 C02N F11 117.3(10) . .
F12 C02N F10 108.8(9) . .
F11 C02N C02E 106.5(8) . .
F11 C02N F10 100.2(8) . .
F10 C02N C02E 111.6(6) . .
C00L B4 C00O 111.6(3) . .
C00L B4 C00T 103.3(3) . .
C00T B4 C00O 113.0(3) . .
C017 B4 C00L 112.4(3) . .
C017 B4 C00O 103.6(3) . .
C017 B4 C00T 113.2(3) . .
F7 C0AA C01L 109.5(7) . .
F9 C0AA C01L 114.6(7) . .
F9 C0AA F7 104.0(8) . .
F9 C0AA F8 111.2(9) . .
F8 C0AA C01L 113.6(8) . .
F8 C0AA F7 102.8(7) . .
C3 C1 C7 56.3(14) . .
C4 C1 C3 112.3(15) . .
C4 C1 C7 57.5(14) . .
C1 C3 C1 180.0(10) . 3_656
C7 C3 C1 66.2(14) . .
C7 C3 C1 66.2(14) 3_656 3_656
C7 C3 C1 113.8(14) 3_656 .
C7 C3 C1 113.8(14) . 3_656
C7 C3 C7 180(2) 3_656 .
C1 C4 C2 108.6(15) . .
C1 C4 C7 67.7(16) . .
C7 C4 C2 164.1(18) . .
C3 C7 C1 57.5(13) . .
C3 C7 C4 111(2) . .
C4 C7 C1 54.8(14) . .

loop_
_geom_bond_atom_site_label_1
_geom_bond_atom_site_label_2
_geom_bond_distance
_geom_bond_site_symmetry_2
Fe01 P002 2.2418(13) .
Fe01 P003 2.1895(14) .
Fe01 P004 2.2339(13) .
Fe01 N01D 1.881(5) .
Fe01 N01F 1.883(4) .
P002 C01H 1.828(5) .
P002 C01Z 1.859(6) .
P002 C02J 1.889(6) .
P003 C00P 1.825(5) .
P003 C018 1.820(5) .
P003 C01G 1.830(5) .
P004 C011 1.836(6) .
P004 C01P 1.875(5) .
P004 C02A 1.865(5) .
F21 C02M 1.300(8) .
F14 C012 1.321(6) .
F3 C00U 1.355(7) .
F13 C012 1.323(7) .
F1 C00U 1.337(7) .
F18 C027 1.370(9) .
F16 C027 1.333(8) .
F6 C02H 1.292(10) .
F2 C00U 1.321(7) .
F15 C012 1.331(7) .
F24 C02F 1.317(9) .
F17 C027 1.305(7) .
F23 C02F 1.381(12) .
F22 C02F 1.325(7) .
C00K H00K 0.9500 .
C00K C00O 1.407(6) .
C00K C00V 1.399(6) .
C00L C014 1.399(7) .
C00L C01U 1.404(7) .
C00L B4 1.636(6) .
C00M C00N 1.400(6) .
C00M C00U 1.485(8) .
C00M C020 1.393(8) .
C00N H00N 0.9500 .
C00N C00T 1.404(6) .
C00O C00Y 1.396(6) .
C00O B4 1.643(6) .
C00P C00Q 1.399(7) .
C00P C01H 1.398(7) .
C00Q H00Q 0.9500 .
C00Q C01I 1.380(8) .
C00R C01O 1.410(7) .
C00R C020 1.371(9) .
C00R C02H 1.507(9) .
C00S C00Y 1.396(6) .
C00S C012 1.497(6) .
C00S C01T 1.379(6) .
C00T C01O 1.397(6) .
C00T B4 1.641(6) .
C00V C01T 1.382(7) .
C00V C027 1.506(7) .
C00X H00X 0.9500 .
C00X C016 1.404(9) .
C00X C01M 1.377(9) .
C00Y H00Y 0.9500 .
C011 C018 1.381(8) .
C011 C01Q 1.408(7) .
C013 H013 0.9500 .
C013 C01E 1.379(9) .
C013 C01S 1.392(7) .
C014 H014 0.9500 .
C014 C01L 1.410(8) .
F19 C02M 1.356(12) .
C016 C019 1.390(7) .
C016 C02F 1.482(8) .
C017 C019 1.413(6) .
C017 C01N 1.399(6) .
C017 B4 1.626(6) .
C018 C028 1.401(8) .
C019 H019 0.9500 .
N01A N01F 1.101(7) .
F4 C02H 1.288(10) .
C01C H01A 0.9800 .
C01C H01B 0.9800 .
C01C H01C 0.9800 .
C01C C02A 1.524(7) .
N01D N024 1.110(7) .
C01E H01E 0.9500 .
C01E C01V 1.390(11) .
C01G C01S 1.380(8) .
C01G C02B 1.407(7) .
C01H C023 1.399(7) .
C01I H01I 0.9500 .
C01I C02I 1.380(10) .
F5 C02H 1.229(13) .
C01K H01K 0.9500 .
C01K C026 1.386(13) .
C01K C028 1.388(9) .
C01L C01W 1.388(12) .
C01L C0AA 1.471(10) .
C01M C01N 1.394(7) .
C01M C02M 1.507(9) .
C01N H01N 0.9500 .
C01O H01O 0.9500 .
C01P H01P 1.0000 .
C01P C029 1.511(12) .
C01P C02D 1.519(11) .
C01Q H01Q 0.9500 .
C01Q C026 1.377(12) .
C01S H01S 0.9500 .
C01T H01T 0.9500 .
C01U H01U 0.9500 .
C01U C02E 1.387(8) .
C01V H01V 0.9500 .
C01V C02B 1.386(9) .
C01W H01W 0.9500 .
C01W C02E 1.357(12) .
C01X H01D 0.9800 .
C01X H01F 0.9800 .
C01X H01G 0.9800 .
C01X C02J 1.510(10) .
C01Z H01Z 1.0000 .
C01Z C025 1.516(9) .
C01Z C02K 1.500(9) .
C020 H020 0.9500 .
C021 H02A 0.9800 .
C021 H02B 0.9800 .
C021 H02C 0.9800 .
C021 C02A 1.541(9) .
F20 C02M 1.246(9) .
C023 H023 0.9500 .
C023 C02I 1.372(9) .
C025 H02D 0.9800 .
C025 H02E 0.9800 .
C025 H02F 0.9800 .
C026 H026 0.9500 .
C028 H028 0.9500 .
C029 H02G 0.9800 .
C029 H02H 0.9800 .
C029 H02I 0.9800 .
C02A H02J 1.0000 .
C02B H02K 0.9500 .
C02D H02L 0.9800 .
C02D H02M 0.9800 .
C02D H02N 0.9800 .
C02E C02N 1.550(11) .
C02G H02O 0.9800 .
C02G H02P 0.9800 .
C02G H02Q 0.9800 .
C02G C02J 1.492(10) .
C02I H02R 0.9500 .
C02J H02S 1.0000 .
C02K H02T 0.9800 .
C02K H02U 0.9800 .
C02K H02V 0.9800 .
C02N F12 1.210(12) .
C02N F11 1.276(11) .
C02N F10 1.343(10) .
C0AA F7 1.365(9) .
C0AA F9 1.286(13) .
C0AA F8 1.309(9) .
C1 C3 1.47(2) .
C1 C4 1.414(19) .
C1 C7 1.60(4) .
C2 C4 1.59(3) .
C3 C7 1.45(3) .
C3 C7 1.45(3) 3_656
C4 C7 1.46(4) .
